data_7154014
loop_
_publ_author_name
'Schur, Christine'
'Kelm, Harald'
'Gottwald, Thomas'
'Ludwig, Arne'
'Kneuer, Rainer'
'Hartung, Jens'

_publ_section_title
;
 Annulated and bridged tetrahydrofurans from alkenoxyl radical
 cyclization.
;
_journal_issue 41
_journal_name_full 'Organic &amp; biomolecular chemistry'
_journal_page_first 8288
_journal_page_last 8307
_journal_paper_doi 10.1039/c4ob01266f
_journal_volume 12
_journal_year 2014
_chemical_formula_moiety 'C12 H17 N O S2'
_chemical_formula_sum 'C12 H17 N O S2'
_chemical_formula_weight 255.39
_chemical_melting_point 372
_chemical_name_systematic 3-[(1-methylcyclohex-1-en-4-yl)-methyloxy]-4-methylthiazole-2(3H)-thione
_space_group_IT_number 14
_symmetry_cell_setting monoclinic
_symmetry_Int_Tables_number 14
_symmetry_space_group_name_Hall '-P 2yn'
_symmetry_space_group_name_H-M 'P 1 21/n 1'
_atom_sites_solution_hydrogens geom
_atom_sites_solution_primary direct
_atom_sites_solution_secondary difmap
_audit_creation_method SHELXL-97
_cell_angle_alpha 90.00
_cell_angle_beta 100.318(3)
_cell_angle_gamma 90.00
_cell_formula_units_Z 4
_cell_length_a 9.1980(3)
_cell_length_b 13.3225(3)
_cell_length_c 10.6301(3)
_cell_measurement_reflns_used 2109
_cell_measurement_temperature 150(2)
_cell_measurement_theta_max 30.866
_cell_measurement_theta_min 3.103
_cell_volume 1281.55(6)
_computing_cell_refinement
;
CrysAlisPro, Agilent Technologies,
Version 1.171.36.32 (release 02-08-2013 CrysAlis171 .NET)
(compiled Aug  2 2013,16:46:58)
;
_computing_data_collection
;
CrysAlisPro, Agilent Technologies,
Version 1.171.36.32 (release 02-08-2013 CrysAlis171 .NET)
(compiled Aug  2 2013,16:46:58)
;
_computing_data_reduction
;
CrysAlisPro, Agilent Technologies,
Version 1.171.36.32 (release 02-08-2013 CrysAlis171 .NET)
(compiled Aug  2 2013,16:46:58)
;
_computing_structure_refinement 'SHELXL-97 (Sheldrick, 2008)'
_computing_structure_solution 'SHELXS-97 (Sheldrick, 2008)'
_diffrn_ambient_temperature 150(2)
_diffrn_detector_area_resol_mean 16.1399
_diffrn_measured_fraction_theta_full 0.996
_diffrn_measured_fraction_theta_max 0.996
_diffrn_measurement_device_type 'Xcalibur, Sapphire3, Gemini ultra'
_diffrn_measurement_method '\w scans'
_diffrn_radiation_monochromator graphite
_diffrn_radiation_probe x-ray
_diffrn_radiation_type MoK\a
_diffrn_radiation_wavelength 0.71073
_diffrn_reflns_av_R_equivalents 0.0274
_diffrn_reflns_av_sigmaI/netI 0.0377
_diffrn_reflns_limit_h_max 12
_diffrn_reflns_limit_h_min -11
_diffrn_reflns_limit_k_max 17
_diffrn_reflns_limit_k_min -8
_diffrn_reflns_limit_l_max 14
_diffrn_reflns_limit_l_min -13
_diffrn_reflns_number 6477
_diffrn_reflns_theta_full 28.50
_diffrn_reflns_theta_max 28.50
_diffrn_reflns_theta_min 2.70
_diffrn_source 'fine-focus sealed tube'
_exptl_absorpt_coefficient_mu 0.395
_exptl_absorpt_correction_T_max 0.9616
_exptl_absorpt_correction_T_min 0.9009
_exptl_absorpt_correction_type multi-scan
_exptl_absorpt_process_details
;
CrysAlisPro, Agilent Technologies,
Version 1.171.36.32 (release 02-08-2013 CrysAlis171 .NET)
(compiled Aug  2 2013,16:46:58)
Empirical absorption correction using spherical harmonics,
 implemented in SCALE3 ABSPACK scaling algorithm.
;
_exptl_crystal_colour colourless
_exptl_crystal_density_diffrn 1.324
_exptl_crystal_density_method 'not measured'
_exptl_crystal_description plate
_exptl_crystal_F_000 544
_exptl_crystal_recrystallization_method methanol/ethylacetate
_exptl_crystal_size_max 0.27
_exptl_crystal_size_mid 0.25
_exptl_crystal_size_min 0.10
_refine_diff_density_max 0.333
_refine_diff_density_min -0.339
_refine_diff_density_rms 0.049
_refine_ls_extinction_method none
_refine_ls_goodness_of_fit_ref 1.009
_refine_ls_hydrogen_treatment constr
_refine_ls_matrix_type full
_refine_ls_number_parameters 216
_refine_ls_number_reflns 3243
_refine_ls_number_restraints 51
_refine_ls_restrained_S_all 1.018
_refine_ls_R_factor_all 0.0547
_refine_ls_R_factor_gt 0.0373
_refine_ls_shift/su_max 0.000
_refine_ls_shift/su_mean 0.000
_refine_ls_structure_factor_coef Fsqd
_refine_ls_weighting_details 'calc w=1/[\s^2^(Fo^2^)+(0.0388P)^2^+0.1740P] where P=(Fo^2^+2Fc^2^)/3'
_refine_ls_weighting_scheme calc
_refine_ls_wR_factor_gt 0.0812
_refine_ls_wR_factor_ref 0.0891
_reflns_number_gt 2535
_reflns_number_total 3243
_reflns_threshold_expression >2\s(I)
_cod_data_source_file c4ob01266f2.cif
_cod_data_source_block 11267o
_cod_depositor_comments 'Adding full bibliography for 7154014.cif.'
_cod_original_sg_symbol_H-M 'P 21/n'
_cod_database_code 7154014

loop_
_symmetry_equiv_pos_as_xyz
'x, y, z'
'-x+1/2, y+1/2, -z+1/2'
'-x, -y, -z'
'x-1/2, -y-1/2, z-1/2'

loop_
_atom_site_label
_atom_site_type_symbol
_atom_site_fract_x
_atom_site_fract_y
_atom_site_fract_z
_atom_site_U_iso_or_equiv
_atom_site_adp_type
_atom_site_occupancy
_atom_site_symmetry_multiplicity
_atom_site_calc_flag
_atom_site_refinement_flags
_atom_site_disorder_assembly
_atom_site_disorder_group
S1 S 0.78135(4) -0.24787(3) 0.45168(4) 0.03499(10) Uani 1 1 d . A .
S2 S 0.63544(4) -0.07128(3) 0.30114(3) 0.03482(10) Uani 1 1 d . A .
C2 C 0.74710(15) -0.12128(10) 0.42611(13) 0.0258(3) Uani 1 1 d D . .
C4 C 0.91706(15) -0.12941(10) 0.62136(13) 0.0261(3) Uani 1 1 d D . .
C6 C 1.01056(17) -0.07841(12) 0.73178(14) 0.0338(4) Uani 1 1 d . A .
H6A H 1.0602 -0.1289 0.7915 0.051 Uiso 1 1 calc R . .
H6B H 0.9483 -0.0359 0.7755 0.051 Uiso 1 1 calc R . .
H6C H 1.0848 -0.0368 0.7010 0.051 Uiso 1 1 calc R . .
C5 C 0.90322(17) -0.22714(11) 0.59373(15) 0.0337(4) Uani 1 1 d . A .
H5 H 0.9539 -0.2789 0.6455 0.040 Uiso 1 1 calc R . .
N3 N 0.82738(18) -0.07247(12) 0.52748(18) 0.0231(2) Uani 0.78 1 d PD A 1
O1 O 0.82774(14) 0.03154(10) 0.52855(16) 0.0233(3) Uani 0.78 1 d PD A 1
C7 C 0.7066(2) 0.06620(14) 0.5926(2) 0.0271(5) Uani 0.78 1 d PD A 1
H7A H 0.7227 0.0419 0.6820 0.033 Uiso 0.78 1 calc PR A 1
H7B H 0.6108 0.0399 0.5473 0.033 Uiso 0.78 1 calc PR A 1
C8 C 0.70585(19) 0.17934(13) 0.58997(17) 0.0257(4) Uani 0.78 1 d PD A 1
H8 H 0.6224 0.2012 0.6322 0.031 Uiso 0.78 1 calc PR A 1
C9 C 0.8464(3) 0.22498(14) 0.6674(2) 0.0259(6) Uani 0.78 1 d PD A 1
H9A H 0.8456 0.2150 0.7596 0.031 Uiso 0.78 1 calc PR A 1
H9B H 0.9331 0.1889 0.6466 0.031 Uiso 0.78 1 calc PR A 1
C10 C 0.8629(3) 0.33565(14) 0.6424(2) 0.0310(4) Uani 0.78 1 d PD A 1
H10 H 0.9411 0.3712 0.6941 0.037 Uiso 0.78 1 calc PR A 1
C11 C 0.7734(3) 0.38605(15) 0.5515(3) 0.0282(4) Uani 0.78 1 d PD A 1
C12 C 0.6571(3) 0.33466(16) 0.4562(2) 0.0357(7) Uani 0.78 1 d PD A 1
H12A H 0.6607 0.3613 0.3699 0.043 Uiso 0.78 1 calc PR A 1
H12B H 0.5587 0.3509 0.4762 0.043 Uiso 0.78 1 calc PR A 1
C13 C 0.6745(2) 0.22206(13) 0.45432(17) 0.0303(4) Uani 0.78 1 d PD A 1
H13A H 0.7569 0.2046 0.4098 0.036 Uiso 0.78 1 calc PR A 1
H13B H 0.5830 0.1915 0.4063 0.036 Uiso 0.78 1 calc PR A 1
C14 C 0.7911(5) 0.5031(2) 0.5357(4) 0.0400(9) Uani 0.78 1 d P A 1
H14A H 0.7006 0.5370 0.5491 0.060 Uiso 0.78 1 calc PR A 1
H14B H 0.8090 0.5177 0.4494 0.060 Uiso 0.78 1 calc PR A 1
H14C H 0.8748 0.5271 0.5988 0.060 Uiso 0.78 1 calc PR A 1
N3A N 0.8328(4) -0.0748(3) 0.5235(5) 0.0231(2) Uani 0.22 1 d PD A 2
O1A O 0.8552(6) 0.0261(4) 0.5448(7) 0.0233(3) Uani 0.22 1 d PD A 2
C7A C 0.7150(6) 0.0765(3) 0.5529(8) 0.035(2) Uani 0.22 1 d PDU A 2
H7A1 H 0.6865 0.0643 0.6370 0.042 Uiso 0.22 1 calc PR A 2
H7A2 H 0.6348 0.0523 0.4848 0.042 Uiso 0.22 1 calc PR A 2
C8A C 0.7452(5) 0.1864(3) 0.5353(5) 0.0206(13) Uani 0.22 1 d PDU A 2
H8A H 0.7873 0.1920 0.4551 0.025 Uiso 0.22 1 calc PR A 2
C9A C 0.8606(7) 0.2302(4) 0.6426(7) 0.022(2) Uani 0.22 1 d PDU A 2
H9A1 H 0.8465 0.2007 0.7251 0.026 Uiso 0.22 1 calc PR A 2
H9A2 H 0.9604 0.2112 0.6283 0.026 Uiso 0.22 1 calc PR A 2
C10A C 0.8510(11) 0.3434(4) 0.6505(9) 0.0310(4) Uani 0.22 1 d PD A 2
H10A H 0.9042 0.3768 0.7234 0.037 Uiso 0.22 1 calc PR A 2
C11A C 0.7701(9) 0.3979(5) 0.5579(10) 0.0282(4) Uani 0.22 1 d PD A 2
C12A C 0.6354(7) 0.3538(4) 0.4753(7) 0.0204(18) Uani 0.22 1 d PDU A 2
H12C H 0.6499 0.3535 0.3852 0.024 Uiso 0.22 1 calc PR A 2
H12D H 0.5490 0.3969 0.4805 0.024 Uiso 0.22 1 calc PR A 2
C13A C 0.6033(5) 0.2483(3) 0.5141(6) 0.0242(13) Uani 0.22 1 d PD A 2
H13C H 0.5294 0.2169 0.4464 0.029 Uiso 0.22 1 calc PR A 2
H13D H 0.5617 0.2500 0.5938 0.029 Uiso 0.22 1 calc PR A 2
C14A C 0.7841(16) 0.4887(10) 0.5365(13) 0.028(2) Uani 0.22 1 d PU A 2
H14D H 0.8592 0.5177 0.6037 0.043 Uiso 0.22 1 calc PR A 2
H14E H 0.6895 0.5228 0.5355 0.043 Uiso 0.22 1 calc PR A 2
H14F H 0.8145 0.4972 0.4534 0.043 Uiso 0.22 1 calc PR A 2

loop_
_atom_site_aniso_label
_atom_site_aniso_U_11
_atom_site_aniso_U_22
_atom_site_aniso_U_33
_atom_site_aniso_U_23
_atom_site_aniso_U_13
_atom_site_aniso_U_12
S1 0.0353(2) 0.02272(17) 0.0450(2) -0.00462(16) 0.00195(17) -0.00300(16)
S2 0.0325(2) 0.0390(2) 0.02924(18) 0.00443(16) -0.00453(15) -0.00740(17)
C2 0.0225(6) 0.0257(7) 0.0294(7) 0.0003(6) 0.0051(5) -0.0046(6)
C4 0.0219(6) 0.0273(7) 0.0281(7) 0.0050(6) 0.0017(5) -0.0002(6)
C6 0.0293(7) 0.0393(9) 0.0300(7) 0.0042(6) -0.0023(6) -0.0016(7)
C5 0.0316(8) 0.0261(8) 0.0414(8) 0.0067(6) 0.0007(6) 0.0022(6)
N3 0.0234(6) 0.0190(5) 0.0262(5) 0.0012(4) 0.0022(5) -0.0020(5)
O1 0.0201(6) 0.0163(5) 0.0301(7) 0.0040(4) -0.0042(5) -0.0015(4)
C7 0.0253(10) 0.0224(10) 0.0336(11) -0.0006(8) 0.0051(8) 0.0007(8)
C8 0.0255(9) 0.0239(9) 0.0273(9) -0.0012(8) 0.0038(7) 0.0000(7)
C9 0.0288(11) 0.0232(10) 0.0243(10) 0.0020(8) 0.0012(9) -0.0001(8)
C10 0.0313(9) 0.0251(7) 0.0346(8) -0.0075(7) 0.0002(7) 0.0006(7)
C11 0.0334(8) 0.0225(8) 0.0292(7) -0.0005(7) 0.0067(6) -0.0001(7)
C12 0.0440(14) 0.0291(12) 0.0309(11) 0.0026(9) -0.0016(10) 0.0051(10)
C13 0.0326(10) 0.0253(9) 0.0300(9) -0.0021(8) -0.0024(8) -0.0004(8)
C14 0.0534(16) 0.0225(13) 0.0419(14) 0.0033(11) 0.0027(11) -0.0005(12)
N3A 0.0234(6) 0.0190(5) 0.0262(5) 0.0012(4) 0.0022(5) -0.0020(5)
O1A 0.0201(6) 0.0163(5) 0.0301(7) 0.0040(4) -0.0042(5) -0.0015(4)
C7A 0.035(3) 0.034(3) 0.036(4) 0.005(3) 0.001(3) 0.005(3)
C8A 0.026(2) 0.016(2) 0.022(2) 0.000(2) 0.009(2) -0.002(2)
C9A 0.020(3) 0.027(3) 0.020(3) 0.005(2) 0.003(2) -0.002(2)
C10A 0.0313(9) 0.0251(7) 0.0346(8) -0.0075(7) 0.0002(7) 0.0006(7)
C11A 0.0334(8) 0.0225(8) 0.0292(7) -0.0005(7) 0.0067(6) -0.0001(7)
C12A 0.019(3) 0.013(3) 0.028(3) 0.003(2) 0.002(2) 0.002(2)
C13A 0.021(3) 0.021(3) 0.030(3) -0.003(3) 0.001(2) 0.003(2)
C14A 0.029(3) 0.029(3) 0.027(3) -0.0005(17) 0.0044(17) -0.0012(17)

loop_
_atom_type_symbol
_atom_type_description
_atom_type_scat_dispersion_real
_atom_type_scat_dispersion_imag
_atom_type_scat_source
C C 0.0033 0.0016 'International Tables Vol C Tables 4.2.6.8 and 6.1.1.4'
H H 0.0000 0.0000 'International Tables Vol C Tables 4.2.6.8 and 6.1.1.4'
N N 0.0061 0.0033 'International Tables Vol C Tables 4.2.6.8 and 6.1.1.4'
O O 0.0106 0.0060 'International Tables Vol C Tables 4.2.6.8 and 6.1.1.4'
S S 0.1246 0.1234 'International Tables Vol C Tables 4.2.6.8 and 6.1.1.4'

loop_
_geom_angle_atom_site_label_1
_geom_angle_atom_site_label_2
_geom_angle_atom_site_label_3
_geom_angle
C2 S1 C5 93.02(7)
N3A C2 N3 3.14(14)
N3A C2 S2 128.8(2)
N3 C2 S2 127.68(12)
N3A C2 S1 105.4(2)
N3 C2 S1 106.54(11)
S2 C2 S1 125.78(8)
C5 C4 N3A 109.1(2)
C5 C4 N3 110.54(13)
N3A C4 N3 3.13(15)
C5 C4 C6 129.56(13)
N3A C4 C6 121.2(2)
N3 C4 C6 119.90(13)
C4 C6 H6A 109.5
C4 C6 H6B 109.5
H6A C6 H6B 109.5
C4 C6 H6C 109.5
H6A C6 H6C 109.5
H6B C6 H6C 109.5
C4 C5 S1 111.59(11)
C4 C5 H5 124.2
S1 C5 H5 124.2
C2 N3 O1 119.05(16)
C2 N3 C4 118.28(14)
O1 N3 C4 122.42(15)
N3 O1 C7 108.36(14)
O1 C7 C8 107.77(16)
O1 C7 H7A 110.2
C8 C7 H7A 110.2
O1 C7 H7B 110.2
C8 C7 H7B 110.2
H7A C7 H7B 108.5
C7 C8 C9 112.76(15)
C7 C8 C13 112.89(15)
C9 C8 C13 110.98(16)
C7 C8 H8 106.6
C9 C8 H8 106.6
C13 C8 H8 106.6
C10 C9 C8 113.29(16)
C10 C9 H9A 108.9
C8 C9 H9A 108.9
C10 C9 H9B 108.9
C8 C9 H9B 108.9
H9A C9 H9B 107.7
C11 C10 C9 123.42(18)
C11 C10 H10 118.3
C9 C10 H10 118.3
C10 C11 C12 122.17(17)
C10 C11 C14 120.8(2)
C12 C11 C14 117.0(2)
C11 C12 C13 113.44(17)
C11 C12 H12A 108.9
C13 C12 H12A 108.9
C11 C12 H12B 108.9
C13 C12 H12B 108.9
H12A C12 H12B 107.7
C12 C13 C8 111.12(16)
C12 C13 H13A 109.4
C8 C13 H13A 109.4
C12 C13 H13B 109.4
C8 C13 H13B 109.4
H13A C13 H13B 108.0
C11 C14 H14A 109.5
C11 C14 H14B 109.5
H14A C14 H14B 109.5
C11 C14 H14C 109.5
H14A C14 H14C 109.5
H14B C14 H14C 109.5
C2 N3A O1A 129.2(5)
C2 N3A C4 120.7(3)
O1A N3A C4 110.1(5)
N3A O1A C7A 110.4(4)
O1A C7A C8A 104.6(4)
O1A C7A H7A1 110.8
C8A C7A H7A1 110.8
O1A C7A H7A2 110.8
C8A C7A H7A2 110.8
H7A1 C7A H7A2 108.9
C7A C8A C13A 111.7(4)
C7A C8A C9A 113.4(4)
C13A C8A C9A 111.5(4)
C7A C8A H8A 106.6
C13A C8A H8A 106.6
C9A C8A H8A 106.6
C10A C9A C8A 112.5(4)
C10A C9A H9A1 109.1
C8A C9A H9A1 109.1
C10A C9A H9A2 109.1
C8A C9A H9A2 109.1
H9A1 C9A H9A2 107.8
C11A C10A C9A 122.0(5)
C11A C10A H10A 119.0
C9A C10A H10A 119.0
C14A C11A C10A 127.0(8)
C14A C11A C12A 112.0(8)
C10A C11A C12A 120.6(5)
C11A C12A C13A 112.7(4)
C11A C12A H12C 109.1
C13A C12A H12C 109.1
C11A C12A H12D 109.1
C13A C12A H12D 109.1
H12C C12A H12D 107.8
C12A C13A C8A 109.8(4)
C12A C13A H13C 109.7
C8A C13A H13C 109.7
C12A C13A H13D 109.7
C8A C13A H13D 109.7
H13C C13A H13D 108.2
C11A C14A H14D 109.5
C11A C14A H14E 109.5
H14D C14A H14E 109.5
C11A C14A H14F 109.5
H14D C14A H14F 109.5
H14E C14A H14F 109.5

loop_
_geom_bond_atom_site_label_1
_geom_bond_atom_site_label_2
_geom_bond_distance
S1 C2 1.7282(14)
S1 C5 1.7340(16)
S2 C2 1.6657(14)
C2 N3A 1.336(6)
C2 N3 1.358(2)
C4 C5 1.336(2)
C4 N3A 1.387(6)
C4 N3 1.399(2)
C4 C6 1.4891(19)
C6 H6A 0.9800
C6 H6B 0.9800
C6 H6C 0.9800
C5 H5 0.9500
N3 O1 1.3858(17)
O1 C7 1.479(2)
C7 C8 1.508(2)
C7 H7A 0.9900
C7 H7B 0.9900
C8 C9 1.528(2)
C8 C13 1.529(2)
C8 H8 1.0000
C9 C10 1.511(2)
C9 H9A 0.9900
C9 H9B 0.9900
C10 C11 1.333(2)
C10 H10 0.9500
C11 C12 1.501(2)
C11 C14 1.579(4)
C12 C13 1.509(3)
C12 H12A 0.9900
C12 H12B 0.9900
C13 H13A 0.9900
C13 H13B 0.9900
C14 H14A 0.9800
C14 H14B 0.9800
C14 H14C 0.9800
N3A O1A 1.373(4)
O1A C7A 1.470(4)
C7A C8A 1.509(4)
C7A H7A1 0.9900
C7A H7A2 0.9900
C8A C13A 1.526(4)
C8A C9A 1.527(4)
C8A H8A 1.0000
C9A C10A 1.515(4)
C9A H9A1 0.9900
C9A H9A2 0.9900
C10A C11A 1.337(4)
C10A H10A 0.9500
C11A C14A 1.241(15)
C11A C12A 1.504(4)
C12A C13A 1.510(5)
C12A H12C 0.9900
C12A H12D 0.9900
C13A H13C 0.9900
C13A H13D 0.9900
C14A H14D 0.9800
C14A H14E 0.9800
C14A H14F 0.9800

loop_
_geom_hbond_atom_site_label_D
_geom_hbond_atom_site_label_H
_geom_hbond_atom_site_label_A
_geom_hbond_distance_DH
_geom_hbond_distance_HA
_geom_hbond_distance_DA
_geom_hbond_angle_DHA
_geom_hbond_site_symmetry_A
C6 H6A S1 0.98 2.91 3.8650(15) 163.9 4_656
C6 H6C S2 0.98 2.95 3.8872(16) 159.8 3_756
C5 H5 S2 0.95 2.92 3.8663(15) 174.6 4_656
C7 H7B S2 0.99 3.03 3.529(2) 112.2 3_656
C7A H7A2 S2 0.99 2.55 3.297(7) 131.7 .

loop_
_geom_torsion_atom_site_label_1
_geom_torsion_atom_site_label_2
_geom_torsion_atom_site_label_3
_geom_torsion_atom_site_label_4
_geom_torsion
C5 S1 C2 N3A 1.82(14)
C5 S1 C2 N3 -1.21(12)
C5 S1 C2 S2 179.33(10)
N3A C4 C5 S1 -2.39(19)
N3 C4 C5 S1 0.59(17)
C6 C4 C5 S1 -179.04(13)
C2 S1 C5 C4 0.37(13)
N3A C2 N3 O1 108(5)
S2 C2 N3 O1 -4.3(2)
S1 C2 N3 O1 176.22(11)
N3A C2 N3 C4 -67(5)
S2 C2 N3 C4 -178.67(11)
S1 C2 N3 C4 1.88(17)
C5 C4 N3 C2 -1.7(2)
N3A C4 N3 C2 62(4)
C6 C4 N3 C2 177.98(13)
C5 C4 N3 O1 -175.82(14)
N3A C4 N3 O1 -112(4)
C6 C4 N3 O1 3.8(2)
C2 N3 O1 C7 90.99(18)
C4 N3 O1 C7 -94.91(17)
N3 O1 C7 C8 -178.54(15)
O1 C7 C8 C9 -64.4(2)
O1 C7 C8 C13 62.4(2)
C7 C8 C9 C10 167.1(2)
C13 C8 C9 C10 39.4(3)
C8 C9 C10 C11 -7.3(4)
C9 C10 C11 C12 -6.6(5)
C9 C10 C11 C14 176.4(3)
C10 C11 C12 C13 -13.1(4)
C14 C11 C12 C13 164.0(3)
C11 C12 C13 C8 45.4(3)
C7 C8 C13 C12 173.37(18)
C9 C8 C13 C12 -58.9(2)
N3 C2 N3A O1A -72(5)
S2 C2 N3A O1A -2.2(3)
S1 C2 N3A O1A 175.2(3)
N3 C2 N3A C4 108(5)
S2 C2 N3A C4 178.72(14)
S1 C2 N3A C4 -3.9(2)
C5 C4 N3A C2 4.3(3)
N3 C4 N3A C2 -113(4)
C6 C4 N3A C2 -178.72(17)
C5 C4 N3A O1A -174.9(2)
N3 C4 N3A O1A 68(4)
C6 C4 N3A O1A 2.1(2)
C2 N3A O1A C7A 59.8(6)
C4 N3A O1A C7A -121.1(5)
N3A O1A C7A C8A -163.2(5)
O1A C7A C8A C13A 168.5(5)
O1A C7A C8A C9A -64.5(7)
C7A C8A C9A C10A -159.6(7)
C13A C8A C9A C10A -32.5(9)
C8A C9A C10A C11A -12.1(15)
C9A C10A C11A C14A -159.0(13)
C9A C10A C11A C12A 28.4(17)
C14A C11A C12A C13A -170.9(10)
C10A C11A C12A C13A 2.7(14)
C11A C12A C13A C8A -46.3(9)
C7A C8A C13A C12A -170.6(6)
C9A C8A C13A C12A 61.4(7)
